data_4119503
loop_
_publ_author_name
'Stepan Chuprakov'
'Sen Wai Kwok'
'Valery V. Fokin'

_publ_section_title
;
 Transannulation of 1-Sulfonyl-1,2,3-triazoles with Heterocumulenes
;
_journal_name_full 'Journal of the American Chemical Society'
_journal_page_first 4652
_journal_page_last 4655
_journal_paper_doi 10.1021/ja400350c
_journal_volume 135
_journal_year 2013
_chemical_formula_sum 'C16 H14 N2 O2 S2'
_chemical_formula_weight 330.41
_chemical_name_systematic
; 
 ? 
;
_space_group_IT_number 14
_symmetry_cell_setting monoclinic
_symmetry_space_group_name_Hall '-P 2ybc'
_symmetry_space_group_name_H-M 'P 1 21/c 1'
_atom_sites_solution_hydrogens geom
_atom_sites_solution_primary direct
_atom_sites_solution_secondary difmap
_audit_creation_method SHELXL-97
_cell_angle_alpha 90.00
_cell_angle_beta 93.5250(10)
_cell_angle_gamma 90.00
_cell_formula_units_Z 8
_cell_length_a 11.2840(9)
_cell_length_b 8.3762(8)
_cell_length_c 32.860(3)
_cell_measurement_reflns_used 3473
_cell_measurement_temperature 100(2)
_cell_measurement_theta_max 31.07
_cell_measurement_theta_min 4.26
_cell_volume 3100.0(5)
_computing_cell_refinement 'Bruker SAINT'
_computing_data_collection 'Bruker APEX2'
_computing_data_reduction 'Bruker SAINT'
_computing_molecular_graphics 'Bruker SHELXTL'
_computing_publication_material 'Bruker SHELXTL'
_computing_structure_refinement 'SHELXL-97 (Sheldrick, 1997)'
_computing_structure_solution 'SHELXS-97 (Sheldrick, 1990)'
_diffrn_ambient_temperature 100(2)
_diffrn_measured_fraction_theta_full 0.996
_diffrn_measured_fraction_theta_max 0.993
_diffrn_measurement_device_type 'Bruker APEX-II CCD'
_diffrn_measurement_method '\f and \w scans'
_diffrn_radiation_monochromator graphite
_diffrn_radiation_source 'fine-focus sealed tube'
_diffrn_radiation_type MoK\a
_diffrn_radiation_wavelength 0.71073
_diffrn_reflns_av_R_equivalents 0.0359
_diffrn_reflns_av_sigmaI/netI 0.0312
_diffrn_reflns_limit_h_max 13
_diffrn_reflns_limit_h_min -13
_diffrn_reflns_limit_k_max 10
_diffrn_reflns_limit_k_min -8
_diffrn_reflns_limit_l_max 39
_diffrn_reflns_limit_l_min -39
_diffrn_reflns_number 24909
_diffrn_reflns_theta_full 25.00
_diffrn_reflns_theta_max 25.45
_diffrn_reflns_theta_min 2.13
_exptl_absorpt_coefficient_mu 0.351
_exptl_absorpt_correction_T_max 0.9657
_exptl_absorpt_correction_T_min 0.9081
_exptl_absorpt_correction_type multi-scan
_exptl_absorpt_process_details SADABS
_exptl_crystal_colour colorless
_exptl_crystal_density_diffrn 1.416
_exptl_crystal_description plate
_exptl_crystal_F_000 1376
_exptl_crystal_size_max 0.28
_exptl_crystal_size_mid 0.22
_exptl_crystal_size_min 0.10
_refine_diff_density_max 0.302
_refine_diff_density_min -0.328
_refine_diff_density_rms 0.049
_refine_ls_extinction_method none
_refine_ls_goodness_of_fit_ref 1.014
_refine_ls_hydrogen_treatment constr
_refine_ls_matrix_type full
_refine_ls_number_parameters 397
_refine_ls_number_reflns 5690
_refine_ls_number_restraints 0
_refine_ls_restrained_S_all 1.014
_refine_ls_R_factor_all 0.0419
_refine_ls_R_factor_gt 0.0309
_refine_ls_shift/su_max 0.002
_refine_ls_shift/su_mean 0.000
_refine_ls_structure_factor_coef Fsqd
_refine_ls_weighting_details 'calc w=1/[\s^2^(Fo^2^)+(0.0564P)^2^+0.5191P] where P=(Fo^2^+2Fc^2^)/3'
_refine_ls_weighting_scheme calc
_refine_ls_wR_factor_gt 0.0855
_refine_ls_wR_factor_ref 0.0917
_reflns_number_gt 4717
_reflns_number_total 5690
_reflns_threshold_expression >2sigma(I)
_cod_data_source_file ja400350c_si_003.cif
_cod_data_source_block fokin18
_cod_original_cell_volume 3099.9(5)
_cod_database_code 4119503

loop_
_symmetry_equiv_pos_as_xyz
'x, y, z'
'-x, y+1/2, -z+1/2'
'-x, -y, -z'
'x, -y-1/2, z-1/2'

loop_
_atom_site_label
_atom_site_type_symbol
_atom_site_fract_x
_atom_site_fract_y
_atom_site_fract_z
_atom_site_U_iso_or_equiv
_atom_site_adp_type
_atom_site_occupancy
_atom_site_symmetry_multiplicity
_atom_site_calc_flag
_atom_site_refinement_flags
S1 S 0.33465(4) 0.67115(5) 0.559071(13) 0.01710(12) Uani 1 1 d .
S2 S 0.10924(4) 0.75955(6) 0.453814(13) 0.02163(13) Uani 1 1 d .
O1 O 0.27336(11) 0.67626(16) 0.59579(4) 0.0247(3) Uani 1 1 d .
O1' O 1.00663(11) 0.61220(16) 0.11089(3) 0.0218(3) Uani 1 1 d .
O2 O 0.43025(11) 0.77852(15) 0.55386(4) 0.0234(3) Uani 1 1 d .
O2' O 0.85906(10) 0.74326(15) 0.15191(4) 0.0213(3) Uani 1 1 d .
N1 N 0.22627(13) 0.70121(19) 0.52228(4) 0.0183(3) Uani 1 1 d .
N1' N 1.05352(12) 0.63773(17) 0.18484(4) 0.0155(3) Uani 1 1 d .
N2 N 0.34867(13) 0.70408(19) 0.46699(4) 0.0206(3) Uani 1 1 d .
N2' N 0.92982(13) 0.63863(17) 0.23971(4) 0.0170(3) Uani 1 1 d .
C1 C 0.24666(16) 0.7174(2) 0.48078(5) 0.0180(4) Uani 1 1 d .
C1' C 1.03340(15) 0.6409(2) 0.22671(5) 0.0156(4) Uani 1 1 d .
C2 C 0.10680(15) 0.7216(2) 0.53141(5) 0.0176(4) Uani 1 1 d .
H2A H 0.0810 0.7136 0.5583 0.021 Uiso 1 1 calc R
C2' C 1.17381(15) 0.6495(2) 0.17603(5) 0.0159(4) Uani 1 1 d .
H2'A H 1.1990 0.6510 0.1490 0.019 Uiso 1 1 calc R
C3 C 0.03302(15) 0.7531(2) 0.49913(5) 0.0173(4) Uani 1 1 d .
C3' C 1.24941(15) 0.6584(2) 0.20880(5) 0.0159(4) Uani 1 1 d .
C4 C -0.09465(16) 0.7875(2) 0.49854(5) 0.0183(4) Uani 1 1 d .
C4' C 1.38002(15) 0.6612(2) 0.20995(5) 0.0168(4) Uani 1 1 d .
C5 C -0.15192(16) 0.8692(2) 0.46585(5) 0.0198(4) Uani 1 1 d .
H5A H -0.1087 0.8985 0.4431 0.024 Uiso 1 1 calc R
C5' C 1.44767(16) 0.5769(2) 0.23990(5) 0.0204(4) Uani 1 1 d .
H5'A H 1.4093 0.5194 0.2602 0.025 Uiso 1 1 calc R
C6 C -0.27113(16) 0.9076(2) 0.46642(6) 0.0231(4) Uani 1 1 d .
H6A H -0.3092 0.9619 0.4438 0.028 Uiso 1 1 calc R
C6' C 1.57060(17) 0.5769(2) 0.24000(6) 0.0233(4) Uani 1 1 d .
H6'A H 1.6160 0.5208 0.2607 0.028 Uiso 1 1 calc R
C7 C -0.33556(17) 0.8680(2) 0.49941(6) 0.0253(4) Uani 1 1 d .
H7A H -0.4169 0.8966 0.4998 0.030 Uiso 1 1 calc R
C7' C 1.62746(16) 0.6578(2) 0.21023(6) 0.0228(4) Uani 1 1 d .
H7'A H 1.7116 0.6568 0.2102 0.027 Uiso 1 1 calc R
C8 C -0.27961(17) 0.7853(2) 0.53209(6) 0.0247(4) Uani 1 1 d .
H8A H -0.3232 0.7575 0.5549 0.030 Uiso 1 1 calc R
C8' C 1.56084(16) 0.7406(2) 0.18029(5) 0.0214(4) Uani 1 1 d .
H8'A H 1.5997 0.7949 0.1595 0.026 Uiso 1 1 calc R
C9 C -0.16101(16) 0.7436(2) 0.53147(5) 0.0217(4) Uani 1 1 d .
H9A H -0.1243 0.6848 0.5535 0.026 Uiso 1 1 calc R
C9' C 1.43814(16) 0.7449(2) 0.18041(5) 0.0196(4) Uani 1 1 d .
H9'A H 1.3935 0.8050 0.1603 0.024 Uiso 1 1 calc R
C10 C 0.36004(16) 0.7216(2) 0.42444(5) 0.0189(4) Uani 1 1 d .
C10' C 0.91270(16) 0.6401(2) 0.28214(5) 0.0174(4) Uani 1 1 d .
C11 C 0.42855(16) 0.8460(2) 0.41074(5) 0.0217(4) Uani 1 1 d .
H11A H 0.4611 0.9229 0.4295 0.026 Uiso 1 1 calc R
C11' C 0.82480(16) 0.7414(2) 0.29577(5) 0.0206(4) Uani 1 1 d .
H11B H 0.7811 0.8084 0.2769 0.025 Uiso 1 1 calc R
C12 C 0.44950(17) 0.8581(2) 0.36960(6) 0.0265(4) Uani 1 1 d .
H12A H 0.4970 0.9427 0.3603 0.032 Uiso 1 1 calc R
C12' C 0.80128(17) 0.7443(2) 0.33674(6) 0.0242(4) Uani 1 1 d .
H12B H 0.7418 0.8137 0.3458 0.029 Uiso 1 1 calc R
C13 C 0.40137(18) 0.7471(2) 0.34213(6) 0.0284(5) Uani 1 1 d .
H13A H 0.4166 0.7549 0.3141 0.034 Uiso 1 1 calc R
C14 C 0.33111(18) 0.6248(2) 0.35548(5) 0.0257(4) Uani 1 1 d .
H14A H 0.2965 0.5503 0.3365 0.031 Uiso 1 1 calc R
C15 C 0.31106(17) 0.6106(2) 0.39655(5) 0.0221(4) Uani 1 1 d .
H15A H 0.2640 0.5253 0.4057 0.027 Uiso 1 1 calc R
C16 C 0.38004(18) 0.4767(2) 0.54991(6) 0.0265(4) Uani 1 1 d .
H16A H 0.4440 0.4470 0.5700 0.040 Uiso 1 1 calc R
H16B H 0.4089 0.4697 0.5224 0.040 Uiso 1 1 calc R
H16C H 0.3128 0.4038 0.5521 0.040 Uiso 1 1 calc R
C16' C 0.88057(16) 0.4346(2) 0.15726(5) 0.0198(4) Uani 1 1 d .
H16D H 0.8154 0.4136 0.1369 0.030 Uiso 1 1 calc R
H16E H 0.8498 0.4355 0.1845 0.030 Uiso 1 1 calc R
H16F H 0.9408 0.3508 0.1559 0.030 Uiso 1 1 calc R
C17' C 0.86401(18) 0.6468(2) 0.36443(6) 0.0253(4) Uani 1 1 d .
H17A H 0.8478 0.6493 0.3924 0.030 Uiso 1 1 calc R
C18' C 0.95032(17) 0.5458(2) 0.35109(5) 0.0231(4) Uani 1 1 d .
H18A H 0.9935 0.4790 0.3701 0.028 Uiso 1 1 calc R
C19' C 0.97452(16) 0.5411(2) 0.31015(5) 0.0189(4) Uani 1 1 d .
H19A H 1.0333 0.4702 0.3012 0.023 Uiso 1 1 calc R
S2' S 1.17382(4) 0.65375(6) 0.254192(13) 0.01839(12) Uani 1 1 d .
S1' S 0.94422(4) 0.61979(5) 0.147516(12) 0.01580(12) Uani 1 1 d .

loop_
_atom_site_aniso_label
_atom_site_aniso_U_11
_atom_site_aniso_U_22
_atom_site_aniso_U_33
_atom_site_aniso_U_23
_atom_site_aniso_U_13
_atom_site_aniso_U_12
S1 0.0156(2) 0.0212(2) 0.0143(2) -0.00043(16) -0.00017(17) 0.00332(17)
S2 0.0158(3) 0.0352(3) 0.0139(2) 0.00222(18) 0.00125(18) 0.00403(19)
O1 0.0210(7) 0.0391(8) 0.0139(6) -0.0008(5) 0.0017(5) 0.0057(6)
O1' 0.0191(7) 0.0336(8) 0.0125(6) 0.0008(5) 0.0010(5) -0.0058(6)
O2 0.0170(7) 0.0267(7) 0.0263(7) -0.0001(5) -0.0021(5) -0.0012(5)
O2' 0.0171(7) 0.0234(7) 0.0230(7) 0.0034(5) -0.0028(5) 0.0002(5)
N1 0.0136(8) 0.0282(9) 0.0130(7) 0.0003(6) 0.0009(6) 0.0015(6)
N1' 0.0131(8) 0.0217(8) 0.0116(7) -0.0006(6) 0.0006(6) -0.0016(6)
N2 0.0176(8) 0.0302(9) 0.0143(8) 0.0008(6) 0.0030(6) 0.0031(7)
N2' 0.0141(8) 0.0219(8) 0.0152(7) -0.0007(6) 0.0023(6) 0.0005(6)
C1 0.0181(10) 0.0216(9) 0.0141(9) 0.0005(7) 0.0004(7) 0.0006(7)
C1' 0.0165(10) 0.0159(9) 0.0142(9) 0.0001(7) 0.0003(7) -0.0007(7)
C2 0.0158(10) 0.0219(9) 0.0156(9) -0.0013(7) 0.0045(7) 0.0013(7)
C2' 0.0145(9) 0.0192(9) 0.0145(9) 0.0014(7) 0.0041(7) -0.0012(7)
C3 0.0169(10) 0.0196(9) 0.0157(9) -0.0014(7) 0.0034(7) 0.0004(7)
C3' 0.0162(9) 0.0181(9) 0.0137(9) -0.0010(6) 0.0041(7) -0.0012(7)
C4 0.0162(10) 0.0187(9) 0.0201(9) -0.0046(7) 0.0008(7) 0.0004(7)
C4' 0.0151(9) 0.0186(9) 0.0168(9) -0.0043(7) 0.0015(7) -0.0012(7)
C5 0.0216(10) 0.0180(9) 0.0196(9) -0.0007(7) 0.0017(7) 0.0005(7)
C5' 0.0195(10) 0.0237(10) 0.0182(9) 0.0001(7) 0.0018(7) -0.0008(8)
C6 0.0229(11) 0.0194(10) 0.0263(10) -0.0007(7) -0.0037(8) 0.0043(8)
C6' 0.0197(10) 0.0255(10) 0.0240(10) -0.0013(8) -0.0034(8) 0.0035(8)
C7 0.0165(10) 0.0273(11) 0.0320(11) -0.0070(8) 0.0013(8) 0.0044(8)
C7' 0.0136(10) 0.0283(11) 0.0266(10) -0.0076(8) 0.0016(8) -0.0018(8)
C8 0.0177(10) 0.0324(11) 0.0245(10) -0.0040(8) 0.0045(8) -0.0008(8)
C8' 0.0183(10) 0.0265(10) 0.0201(10) -0.0037(7) 0.0052(8) -0.0070(8)
C9 0.0194(10) 0.0274(11) 0.0184(9) -0.0001(7) 0.0013(7) 0.0007(8)
C9' 0.0187(10) 0.0234(10) 0.0166(9) 0.0002(7) -0.0007(7) -0.0025(7)
C10 0.0139(9) 0.0272(10) 0.0159(9) 0.0032(7) 0.0028(7) 0.0079(7)
C10' 0.0159(9) 0.0197(9) 0.0168(9) -0.0024(7) 0.0038(7) -0.0056(7)
C11 0.0172(10) 0.0251(10) 0.0226(10) 0.0011(7) 0.0001(8) 0.0041(8)
C11' 0.0164(10) 0.0231(10) 0.0225(10) -0.0007(7) 0.0039(7) -0.0005(7)
C12 0.0225(11) 0.0317(11) 0.0261(11) 0.0105(8) 0.0076(8) 0.0064(8)
C12' 0.0245(11) 0.0230(10) 0.0264(10) -0.0044(8) 0.0124(8) 0.0000(8)
C13 0.0347(12) 0.0349(12) 0.0164(9) 0.0054(8) 0.0081(8) 0.0151(9)
C14 0.0319(12) 0.0275(11) 0.0176(10) -0.0011(8) 0.0004(8) 0.0107(8)
C15 0.0224(10) 0.0226(10) 0.0214(10) 0.0030(7) 0.0017(8) 0.0051(8)
C16 0.0266(11) 0.0225(10) 0.0308(11) 0.0004(8) 0.0038(8) 0.0069(8)
C16' 0.0200(10) 0.0204(9) 0.0192(9) 0.0002(7) 0.0009(7) -0.0049(7)
C17' 0.0352(12) 0.0242(10) 0.0177(10) -0.0033(7) 0.0114(8) -0.0062(8)
C18' 0.0302(11) 0.0201(10) 0.0195(10) 0.0025(7) 0.0056(8) -0.0032(8)
C19' 0.0204(10) 0.0181(9) 0.0188(9) -0.0012(7) 0.0052(7) -0.0024(7)
S2' 0.0142(2) 0.0286(3) 0.0124(2) -0.00162(17) 0.00091(17) -0.00113(18)
S1' 0.0141(2) 0.0207(2) 0.0124(2) 0.00115(16) -0.00037(17) -0.00296(17)

loop_
_atom_type_symbol
_atom_type_description
_atom_type_scat_dispersion_real
_atom_type_scat_dispersion_imag
_atom_type_scat_source
C C 0.0033 0.0016 'International Tables Vol C Tables 4.2.6.8 and 6.1.1.4'
H H 0.0000 0.0000 'International Tables Vol C Tables 4.2.6.8 and 6.1.1.4'
N N 0.0061 0.0033 'International Tables Vol C Tables 4.2.6.8 and 6.1.1.4'
O O 0.0106 0.0060 'International Tables Vol C Tables 4.2.6.8 and 6.1.1.4'
S S 0.1246 0.1234 'International Tables Vol C Tables 4.2.6.8 and 6.1.1.4'

loop_
_geom_angle_atom_site_label_1
_geom_angle_atom_site_label_2
_geom_angle_atom_site_label_3
_geom_angle
O2 S1 O1 119.53(8)
O2 S1 N1 109.97(8)
O1 S1 N1 103.53(7)
O2 S1 C16 109.73(9)
O1 S1 C16 109.72(9)
N1 S1 C16 102.96(9)
C3 S2 C1 91.65(8)
C1 N1 C2 114.28(14)
C1 N1 S1 123.82(12)
C2 N1 S1 121.80(12)
C1' N1' C2' 114.51(13)
C1' N1' S1' 123.76(12)
C2' N1' S1' 121.72(11)
C1 N2 C10 118.82(15)
C1' N2' C10' 120.96(15)
N2 C1 N1 123.06(16)
N2 C1 S2 128.62(14)
N1 C1 S2 108.32(12)
N2' C1' N1' 122.40(15)
N2' C1' S2' 129.82(13)
N1' C1' S2' 107.76(12)
C3 C2 N1 114.40(15)
C3' C2' N1' 114.47(15)
C2 C3 C4 127.83(16)
C2 C3 S2 111.35(13)
C4 C3 S2 120.75(13)
C2' C3' C4' 127.66(16)
C2' C3' S2' 111.28(13)
C4' C3' S2' 120.94(12)
C5 C4 C9 118.54(17)
C5 C4 C3 120.87(16)
C9 C4 C3 120.55(16)
C9' C4' C5' 118.95(16)
C9' C4' C3' 120.22(16)
C5' C4' C3' 120.81(16)
C6 C5 C4 120.47(17)
C6' C5' C4' 120.26(17)
C7 C6 C5 120.87(17)
C7' C6' C5' 120.45(17)
C6 C7 C8 119.18(18)
C6' C7' C8' 119.54(17)
C9 C8 C7 120.39(18)
C9' C8' C7' 120.63(17)
C8 C9 C4 120.50(17)
C8' C9' C4' 120.13(17)
C11 C10 C15 119.53(16)
C11 C10 N2 118.86(16)
C15 C10 N2 121.45(17)
C19' C10' C11' 119.03(16)
C19' C10' N2' 123.41(16)
C11' C10' N2' 117.48(16)
C10 C11 C12 120.07(18)
C12' C11' C10' 120.15(17)
C13 C12 C11 120.15(19)
C17' C12' C11' 120.42(17)
C12 C13 C14 120.03(18)
C13 C14 C15 120.18(18)
C14 C15 C10 120.02(18)
C18' C17' C12' 119.66(17)
C17' C18' C19' 120.58(17)
C18' C19' C10' 120.14(17)
C3' S2' C1' 91.95(8)
O2' S1' O1' 119.12(8)
O2' S1' N1' 109.16(7)
O1' S1' N1' 103.82(7)
O2' S1' C16' 109.78(8)
O1' S1' C16' 110.08(8)
N1' S1' C16' 103.62(8)

loop_
_geom_bond_atom_site_label_1
_geom_bond_atom_site_label_2
_geom_bond_distance
S1 O2 1.4229(13)
S1 O1 1.4277(13)
S1 N1 1.6849(14)
S1 C16 1.7392(19)
S2 C3 1.7656(17)
S2 C1 1.7734(18)
O1' S1' 1.4327(12)
O2' S1' 1.4250(13)
N1 C1 1.403(2)
N1 C2 1.409(2)
N1' C1' 1.408(2)
N1' C2' 1.409(2)
N1' S1' 1.6919(14)
N2 C1 1.268(2)
N2 C10 1.419(2)
N2' C1' 1.269(2)
N2' C10' 1.419(2)
C1' S2' 1.7782(17)
C2 C3 1.334(2)
C2' C3' 1.334(2)
C3 C4 1.468(2)
C3' C4' 1.472(2)
C3' S2' 1.7635(17)
C4 C5 1.398(2)
C4 C9 1.402(2)
C4' C9' 1.394(2)
C4' C5' 1.399(2)
C5 C6 1.384(3)
C5' C6' 1.387(3)
C6 C7 1.383(3)
C6' C7' 1.380(3)
C7 C8 1.395(3)
C7' C8' 1.387(3)
C8 C9 1.385(3)
C8' C9' 1.385(2)
C10 C11 1.389(3)
C10 C15 1.395(3)
C10' C19' 1.394(2)
C10' C11' 1.400(2)
C11 C12 1.390(3)
C11' C12' 1.388(2)
C12 C13 1.383(3)
C12' C17' 1.385(3)
C13 C14 1.383(3)
C14 C15 1.387(2)
C16' S1' 1.7476(18)
C17' C18' 1.382(3)
C18' C19' 1.390(2)
